data_1554714
loop_
_publ_author_name
'Bar\/l\'og, Maciej'
'Kulai, Ihor'
'Ji, Xiaozhou'
'Bhuvanesh, Nattamai'
'Dey, Somnath'
'Sliwinski, Eric Pierre'
'Bazzi, Hassan S.'
'Fang, Lei'
'Al-Hashimi, Mohammed'

_publ_section_title
;
 Synthesis, characterization and crystal structures of novel fluorinated
 di(thiazolyl)benzene derivatives
;
_journal_issue 6
_journal_name_full 'Organic Chemistry Frontiers'
_journal_page_first 780
_journal_paper_doi 10.1039/C9QO00044E
_journal_volume 6
_journal_year 2019
_chemical_formula_moiety 'C30 H46 F N2 S2 Si2'
_chemical_formula_sum 'C30 H46 F N2 S2 Si2'
_chemical_formula_weight 573.99
_space_group_crystal_system monoclinic
_space_group_IT_number 14
_space_group_name_Hall '-P 2ybc'
_space_group_name_H-M_alt 'P 1 21/c 1'
_atom_sites_solution_hydrogens geom
_atom_sites_solution_primary dual
_audit_creation_date 2016-12-20
_audit_creation_method
;
Olex2 1.2-beta
(compiled 2016.02.19 svn.r3266 for OlexSys, GUI svn.r5155)
;
_audit_update_record
;
2018-07-19 deposited with the CCDC.
2019-01-30 downloaded from the CCDC.
;
_cell_angle_alpha 90
_cell_angle_beta 106.1850(10)
_cell_angle_gamma 90
_cell_formula_units_Z 2
_cell_length_a 9.3302(4)
_cell_length_b 12.3529(5)
_cell_length_c 14.5826(5)
_cell_measurement_reflns_used 9776
_cell_measurement_temperature 100.0
_cell_measurement_theta_max 70.062
_cell_measurement_theta_min 4.774
_cell_volume 1614.11(11)
_computing_cell_refinement 'SAINT v8.37A (Bruker, 2015)'
_computing_data_reduction 'SAINT v8.37A (Bruker, 2015)'
_computing_molecular_graphics 'Olex2 (Dolomanov et al., 2009)'
_computing_publication_material 'Olex2 (Dolomanov et al., 2009)'
_computing_structure_refinement 'ShelXL (Sheldrick, 2015)'
_computing_structure_solution 'ShelXT (Sheldrick, 2015)'
_diffrn_ambient_temperature 100.0
_diffrn_measured_fraction_theta_full 0.997
_diffrn_measured_fraction_theta_max 0.997
_diffrn_measurement_device_type 'Bruker APEX-II CCD'
_diffrn_measurement_method '\f and \w scans'
_diffrn_radiation_type CuK\a
_diffrn_radiation_wavelength 1.54178
_diffrn_reflns_av_R_equivalents 0.0350
_diffrn_reflns_av_unetI/netI 0.0207
_diffrn_reflns_Laue_measured_fraction_full 0.997
_diffrn_reflns_Laue_measured_fraction_max 0.997
_diffrn_reflns_limit_h_max 11
_diffrn_reflns_limit_h_min -11
_diffrn_reflns_limit_k_max 15
_diffrn_reflns_limit_k_min -15
_diffrn_reflns_limit_l_max 17
_diffrn_reflns_limit_l_min -17
_diffrn_reflns_number 18663
_diffrn_reflns_point_group_measured_fraction_full 0.997
_diffrn_reflns_point_group_measured_fraction_max 0.997
_diffrn_reflns_theta_full 67.679
_diffrn_reflns_theta_max 70.091
_diffrn_reflns_theta_min 4.773
_diffrn_standards_number 0
_exptl_absorpt_coefficient_mu 2.410
_exptl_absorpt_correction_T_max 0.6963
_exptl_absorpt_correction_T_min 0.5409
_exptl_absorpt_correction_type multi-scan
_exptl_absorpt_process_details
;
SADABS-2016/2 (Bruker,2016/2) was used for absorption correction.
wR2(int) was 0.1052 before and 0.0507 after correction.
The Ratio of minimum to maximum transmission is 0.7768.
The \l/2 correction factor is Not present.
;
_exptl_crystal_colour colourless
_exptl_crystal_colour_primary colourless
_exptl_crystal_density_diffrn 1.181
_exptl_crystal_description block
_exptl_crystal_F_000 618
_exptl_crystal_size_max 0.386
_exptl_crystal_size_mid 0.22
_exptl_crystal_size_min 0.105
_refine_diff_density_max 0.339
_refine_diff_density_min -0.218
_refine_diff_density_rms 0.048
_refine_ls_extinction_method none
_refine_ls_goodness_of_fit_ref 1.085
_refine_ls_hydrogen_treatment constr
_refine_ls_matrix_type full
_refine_ls_number_parameters 178
_refine_ls_number_reflns 3060
_refine_ls_number_restraints 0
_refine_ls_restrained_S_all 1.085
_refine_ls_R_factor_all 0.0331
_refine_ls_R_factor_gt 0.0296
_refine_ls_shift/su_max 0.001
_refine_ls_shift/su_mean 0.000
_refine_ls_structure_factor_coef Fsqd
_refine_ls_weighting_details 'w=1/[\s^2^(Fo^2^)+(0.0378P)^2^+0.6562P] where P=(Fo^2^+2Fc^2^)/3'
_refine_ls_weighting_scheme calc
_refine_ls_wR_factor_gt 0.0737
_refine_ls_wR_factor_ref 0.0757
_reflns_Friedel_coverage 0.000
_reflns_number_gt 2819
_reflns_number_total 3060
_reflns_threshold_expression 'I > 2\s(I)'
_cod_data_source_file c9qo00044e2.cif
_cod_data_source_block xj1f
_cod_database_code 1554714
_shelx_space_group_comment
;
The symmetry employed for this shelxl refinement is uniquely defined
by the following loop, which should always be used as a source of
symmetry information in preference to the above space-group names.
They are only intended as comments.
;
_shelx_estimated_absorpt_t_max 0.786
_shelx_estimated_absorpt_t_min 0.456
_olex2_refinement_description
;
1. Fixed Uiso
 At 1.2 times of:
  All C(H) groups
 At 1.5 times of:
  All C(H,H,H) groups
2. Others
 Fixed Sof: F1(0.5)
3.a Ternary CH refined with riding coordinates:
 C7(H7), C10(H10), C13(H13)
3.b Aromatic/amide H refined with riding coordinates:
 C2(H2), C5(H5)
3.c Idealised Me refined as rotating group:
 C8(H8A,H8B,H8C), C9(H9A,H9B,H9C), C11(H11A,H11B,H11C), C12(H12A,H12B,H12C),
 C14(H14A,H14B,H14C), C15(H15A,H15B,H15C)
;
_shelx_shelxl_version_number 2014/7
_olex2_submission_special_instructions 'No special instructions were received'

loop_
_space_group_symop_operation_xyz
'x, y, z'
'-x, y+1/2, -z+1/2'
'-x, -y, -z'
'x, -y-1/2, z-1/2'

loop_
_atom_site_label
_atom_site_type_symbol
_atom_site_fract_x
_atom_site_fract_y
_atom_site_fract_z
_atom_site_U_iso_or_equiv
_atom_site_adp_type
_atom_site_occupancy
_atom_site_site_symmetry_order
_atom_site_calc_flag
_atom_site_refinement_flags_posn
_atom_site_refinement_flags_occupancy
S1 S 0.63701(3) 0.55428(3) 0.26896(2) 0.01664(10) Uani 1 1 d . .
Si1 Si 0.29222(4) 0.58391(3) 0.16144(2) 0.01296(10) Uani 1 1 d . .
F1 F 1.05095(18) 0.40799(15) 0.67081(12) 0.0238(4) Uani 0.5 1 d . P
N1 N 0.44286(13) 0.58079(9) 0.36087(8) 0.0165(2) Uani 1 1 d . .
C1 C 0.45494(15) 0.57649(10) 0.27302(10) 0.0143(3) Uani 1 1 d . .
C2 C 0.57859(15) 0.56629(11) 0.42651(9) 0.0156(3) Uani 1 1 d . .
H2 H 0.5890 0.5680 0.4932 0.019 Uiso 1 1 calc R .
C3 C 0.69820(15) 0.54923(10) 0.39182(9) 0.0139(3) Uani 1 1 d . .
C4 C 0.85203(15) 0.52519(10) 0.44672(9) 0.0146(3) Uani 1 1 d . .
C5 C 0.88063(15) 0.47622(11) 0.53670(10) 0.0165(3) Uani 1 1 d . .
H5 H 0.8004 0.4594 0.5625 0.020 Uiso 1 1 calc R .
C6 C 1.02560(16) 0.45247(11) 0.58779(10) 0.0172(3) Uani 1 1 d . .
C7 C 0.37105(17) 0.63184(12) 0.06241(10) 0.0227(3) Uani 1 1 d . .
H7 H 0.4477 0.5770 0.0580 0.027 Uiso 1 1 calc R .
C8 C 0.45198(19) 0.74099(13) 0.07878(12) 0.0293(4) Uani 1 1 d . .
H8A H 0.3789 0.7994 0.0730 0.044 Uiso 1 1 calc GR .
H8B H 0.5067 0.7511 0.0310 0.044 Uiso 1 1 calc GR .
H8C H 0.5222 0.7424 0.1428 0.044 Uiso 1 1 calc GR .
C9 C 0.2542(3) 0.6316(2) -0.03507(13) 0.0570(7) Uani 1 1 d . .
H9A H 0.2099 0.5593 -0.0480 0.085 Uiso 1 1 calc GR .
H9B H 0.3020 0.6509 -0.0848 0.085 Uiso 1 1 calc GR .
H9C H 0.1760 0.6844 -0.0348 0.085 Uiso 1 1 calc GR .
C10 C 0.21612(16) 0.44218(11) 0.13383(10) 0.0186(3) Uani 1 1 d . .
H10 H 0.1259 0.4474 0.0776 0.022 Uiso 1 1 calc R .
C11 C 0.32610(19) 0.36531(13) 0.10595(13) 0.0303(4) Uani 1 1 d . .
H11A H 0.3526 0.3945 0.0503 0.045 Uiso 1 1 calc GR .
H11B H 0.2796 0.2940 0.0902 0.045 Uiso 1 1 calc GR .
H11C H 0.4164 0.3583 0.1595 0.045 Uiso 1 1 calc GR .
C12 C 0.1651(2) 0.39421(13) 0.21656(13) 0.0309(4) Uani 1 1 d . .
H12A H 0.2505 0.3891 0.2735 0.046 Uiso 1 1 calc GR .
H12B H 0.1234 0.3219 0.1989 0.046 Uiso 1 1 calc GR .
H12C H 0.0886 0.4410 0.2301 0.046 Uiso 1 1 calc GR .
C13 C 0.14964(15) 0.67326(12) 0.19318(10) 0.0192(3) Uani 1 1 d . .
H13 H 0.1405 0.6466 0.2561 0.023 Uiso 1 1 calc R .
C14 C -0.00697(19) 0.66637(17) 0.12373(15) 0.0455(5) Uani 1 1 d . .
H14A H -0.0046 0.6932 0.0609 0.068 Uiso 1 1 calc GR .
H14B H -0.0759 0.7106 0.1477 0.068 Uiso 1 1 calc GR .
H14C H -0.0407 0.5909 0.1181 0.068 Uiso 1 1 calc GR .
C15 C 0.20024(18) 0.79107(12) 0.20876(11) 0.0266(3) Uani 1 1 d . .
H15A H 0.3018 0.7939 0.2517 0.040 Uiso 1 1 calc GR .
H15B H 0.1325 0.8310 0.2372 0.040 Uiso 1 1 calc GR .
H15C H 0.1989 0.8239 0.1473 0.040 Uiso 1 1 calc GR .

loop_
_atom_site_aniso_label
_atom_site_aniso_U_11
_atom_site_aniso_U_22
_atom_site_aniso_U_33
_atom_site_aniso_U_23
_atom_site_aniso_U_13
_atom_site_aniso_U_12
S1 0.01269(17) 0.02497(19) 0.01230(16) 0.00084(12) 0.00353(12) 0.00382(12)
Si1 0.01224(18) 0.01313(18) 0.01261(18) 0.00031(12) 0.00198(13) -0.00020(12)
F1 0.0133(7) 0.0406(10) 0.0185(8) 0.0139(7) 0.0063(6) 0.0021(7)
N1 0.0139(5) 0.0191(6) 0.0164(6) 0.0009(4) 0.0039(4) 0.0004(4)
C1 0.0126(6) 0.0137(6) 0.0163(6) 0.0003(5) 0.0033(5) 0.0012(5)
C2 0.0149(6) 0.0176(6) 0.0137(6) 0.0005(5) 0.0031(5) 0.0006(5)
C3 0.0162(6) 0.0125(6) 0.0123(6) 0.0000(5) 0.0028(5) -0.0003(5)
C4 0.0141(6) 0.0135(6) 0.0153(6) -0.0026(5) 0.0027(5) 0.0007(5)
C5 0.0141(6) 0.0202(7) 0.0163(6) -0.0004(5) 0.0057(5) -0.0005(5)
C6 0.0157(6) 0.0205(7) 0.0146(6) -0.0002(5) 0.0031(5) 0.0002(5)
C7 0.0262(7) 0.0256(7) 0.0169(7) 0.0026(6) 0.0070(6) -0.0042(6)
C8 0.0346(9) 0.0244(8) 0.0325(8) 0.0073(7) 0.0152(7) -0.0044(7)
C9 0.0607(13) 0.0853(17) 0.0176(8) 0.0129(9) -0.0014(9) -0.0330(13)
C10 0.0178(6) 0.0160(6) 0.0210(7) -0.0017(5) 0.0036(5) -0.0021(5)
C11 0.0304(8) 0.0181(7) 0.0433(9) -0.0079(7) 0.0119(7) 0.0011(6)
C12 0.0365(9) 0.0233(8) 0.0355(9) 0.0017(7) 0.0145(7) -0.0108(7)
C13 0.0149(6) 0.0204(7) 0.0201(7) -0.0038(5) 0.0010(5) 0.0030(5)
C14 0.0212(8) 0.0487(11) 0.0541(12) -0.0274(9) -0.0104(8) 0.0134(8)
C15 0.0331(8) 0.0195(7) 0.0275(8) -0.0045(6) 0.0088(7) 0.0044(6)

loop_
_atom_type_symbol
_atom_type_description
_atom_type_scat_dispersion_real
_atom_type_scat_dispersion_imag
_atom_type_scat_source
C C 0.0181 0.0091 'International Tables Vol C Tables 4.2.6.8 and 6.1.1.4'
H H 0.0000 0.0000 'International Tables Vol C Tables 4.2.6.8 and 6.1.1.4'
F F 0.0727 0.0534 'International Tables Vol C Tables 4.2.6.8 and 6.1.1.4'
N N 0.0311 0.0180 'International Tables Vol C Tables 4.2.6.8 and 6.1.1.4'
S S 0.3331 0.5567 'International Tables Vol C Tables 4.2.6.8 and 6.1.1.4'
Si Si 0.2541 0.3302 'International Tables Vol C Tables 4.2.6.8 and 6.1.1.4'

loop_
_geom_angle_atom_site_label_1
_geom_angle_atom_site_label_2
_geom_angle_atom_site_label_3
_geom_angle
_geom_angle_site_symmetry_1
_geom_angle_site_symmetry_3
C3 S1 C1 90.80(6) . .
C7 Si1 C1 106.40(6) . .
C7 Si1 C10 109.31(7) . .
C10 Si1 C1 107.57(6) . .
C13 Si1 C1 105.63(6) . .
C13 Si1 C7 117.16(7) . .
C13 Si1 C10 110.25(6) . .
C1 N1 C2 111.17(11) . .
S1 C1 Si1 122.39(8) . .
N1 C1 S1 112.87(10) . .
N1 C1 Si1 124.62(10) . .
N1 C2 H2 121.5 . .
C3 C2 N1 116.97(12) . .
C3 C2 H2 121.5 . .
C2 C3 S1 108.17(10) . .
C2 C3 C4 127.33(12) . .
C4 C3 S1 124.43(10) . .
C5 C4 C3 120.06(12) . .
C6 C4 C3 122.49(12) 3_766 .
C6 C4 C5 117.45(13) 3_766 .
C4 C5 H5 120.0 . .
C6 C5 C4 119.93(13) . .
C6 C5 H5 120.0 . .
F1 C6 C4 117.88(14) . 3_766
F1 C6 C5 119.50(14) . .
C5 C6 C4 122.63(13) . 3_766
Si1 C7 H7 106.0 . .
C8 C7 Si1 115.91(11) . .
C8 C7 H7 106.0 . .
C8 C7 C9 109.80(14) . .
C9 C7 Si1 112.39(12) . .
C9 C7 H7 106.0 . .
C7 C8 H8A 109.5 . .
C7 C8 H8B 109.5 . .
C7 C8 H8C 109.5 . .
H8A C8 H8B 109.5 . .
H8A C8 H8C 109.5 . .
H8B C8 H8C 109.5 . .
C7 C9 H9A 109.5 . .
C7 C9 H9B 109.5 . .
C7 C9 H9C 109.5 . .
H9A C9 H9B 109.5 . .
H9A C9 H9C 109.5 . .
H9B C9 H9C 109.5 . .
Si1 C10 H10 107.2 . .
C11 C10 Si1 112.99(10) . .
C11 C10 H10 107.2 . .
C11 C10 C12 110.29(13) . .
C12 C10 Si1 111.76(10) . .
C12 C10 H10 107.2 . .
C10 C11 H11A 109.5 . .
C10 C11 H11B 109.5 . .
C10 C11 H11C 109.5 . .
H11A C11 H11B 109.5 . .
H11A C11 H11C 109.5 . .
H11B C11 H11C 109.5 . .
C10 C12 H12A 109.5 . .
C10 C12 H12B 109.5 . .
C10 C12 H12C 109.5 . .
H12A C12 H12B 109.5 . .
H12A C12 H12C 109.5 . .
H12B C12 H12C 109.5 . .
Si1 C13 H13 106.2 . .
C14 C13 Si1 114.47(10) . .
C14 C13 H13 106.2 . .
C15 C13 Si1 112.63(10) . .
C15 C13 H13 106.2 . .
C15 C13 C14 110.49(13) . .
C13 C14 H14A 109.5 . .
C13 C14 H14B 109.5 . .
C13 C14 H14C 109.5 . .
H14A C14 H14B 109.5 . .
H14A C14 H14C 109.5 . .
H14B C14 H14C 109.5 . .
C13 C15 H15A 109.5 . .
C13 C15 H15B 109.5 . .
C13 C15 H15C 109.5 . .
H15A C15 H15B 109.5 . .
H15A C15 H15C 109.5 . .
H15B C15 H15C 109.5 . .

loop_
_geom_bond_atom_site_label_1
_geom_bond_atom_site_label_2
_geom_bond_distance
_geom_bond_site_symmetry_2
S1 C1 1.7380(13) .
S1 C3 1.7231(13) .
Si1 C1 1.8931(14) .
Si1 C7 1.8891(15) .
Si1 C10 1.8900(14) .
Si1 C13 1.8830(14) .
F1 C6 1.290(2) .
N1 C1 1.3181(18) .
N1 C2 1.3698(18) .
C2 H2 0.9500 .
C2 C3 1.3640(19) .
C3 C4 1.4659(18) .
C4 C5 1.4012(19) .
C4 C6 1.398(2) 3_766
C5 H5 0.9500 .
C5 C6 1.3816(19) .
C6 C4 1.398(2) 3_766
C7 H7 1.0000 .
C7 C8 1.531(2) .
C7 C9 1.531(2) .
C8 H8A 0.9800 .
C8 H8B 0.9800 .
C8 H8C 0.9800 .
C9 H9A 0.9800 .
C9 H9B 0.9800 .
C9 H9C 0.9800 .
C10 H10 1.0000 .
C10 C11 1.534(2) .
C10 C12 1.534(2) .
C11 H11A 0.9800 .
C11 H11B 0.9800 .
C11 H11C 0.9800 .
C12 H12A 0.9800 .
C12 H12B 0.9800 .
C12 H12C 0.9800 .
C13 H13 1.0000 .
C13 C14 1.531(2) .
C13 C15 1.527(2) .
C14 H14A 0.9800 .
C14 H14B 0.9800 .
C14 H14C 0.9800 .
C15 H15A 0.9800 .
C15 H15B 0.9800 .
C15 H15C 0.9800 .

loop_
_geom_torsion_atom_site_label_1
_geom_torsion_atom_site_label_2
_geom_torsion_atom_site_label_3
_geom_torsion_atom_site_label_4
_geom_torsion
_geom_torsion_site_symmetry_1
_geom_torsion_site_symmetry_4
S1 C3 C4 C5 -151.51(11) . .
S1 C3 C4 C6 27.33(19) . 3_766
N1 C2 C3 S1 1.21(15) . .
N1 C2 C3 C4 -175.98(12) . .
C1 S1 C3 C2 -1.00(10) . .
C1 S1 C3 C4 176.29(12) . .
C1 Si1 C7 C8 -58.00(13) . .
C1 Si1 C7 C9 174.58(15) . .
C1 Si1 C10 C11 -66.10(12) . .
C1 Si1 C10 C12 58.99(12) . .
C1 Si1 C13 C14 -164.19(13) . .
C1 Si1 C13 C15 68.48(11) . .
C1 N1 C2 C3 -0.75(17) . .
C2 N1 C1 S1 -0.09(14) . .
C2 N1 C1 Si1 176.00(10) . .
C2 C3 C4 C5 25.3(2) . .
C2 C3 C4 C6 -155.90(14) . 3_766
C3 S1 C1 Si1 -175.54(8) . .
C3 S1 C1 N1 0.65(11) . .
C3 C4 C5 C6 179.23(12) . .
C4 C5 C6 F1 179.58(15) . .
C4 C5 C6 C4 -0.4(2) . 3_766
C6 C4 C5 C6 0.3(2) 3_766 .
C7 Si1 C1 S1 -27.23(10) . .
C7 Si1 C1 N1 157.04(12) . .
C7 Si1 C10 C11 49.04(13) . .
C7 Si1 C10 C12 174.13(11) . .
C7 Si1 C13 C14 77.58(15) . .
C7 Si1 C13 C15 -49.75(12) . .
C10 Si1 C1 S1 89.83(9) . .
C10 Si1 C1 N1 -85.91(12) . .
C10 Si1 C7 C8 -173.89(11) . .
C10 Si1 C7 C9 58.69(16) . .
C10 Si1 C13 C14 -48.25(15) . .
C10 Si1 C13 C15 -175.58(10) . .
C13 Si1 C1 S1 -152.42(8) . .
C13 Si1 C1 N1 31.84(13) . .
C13 Si1 C7 C8 59.81(14) . .
C13 Si1 C7 C9 -67.61(16) . .
C13 Si1 C10 C11 179.19(11) . .
C13 Si1 C10 C12 -55.72(12) . .
